data_4034498
loop_
_publ_author_name
'Seo, Chris S. G.'
'Tannoux, Thibault'
'Smith, Samantha A. M.'
'Lough, Alan J.'
'Morris, Robert H.'

_publ_section_title
;
 Enantioselective Hydrogenation of Activated Aryl Imines Catalyzed by an
 Iron(II) P-NH-P' Complex.
;
_journal_issue 18
_journal_name_full 'The Journal of organic chemistry'
_journal_page_first 12040
_journal_page_last 12049
_journal_paper_doi 10.1021/acs.joc.9b01964
_journal_volume 84
_journal_year 2019
_chemical_absolute_configuration ad
_chemical_formula_moiety 'C24 H22 N O P'
_chemical_formula_sum 'C24 H22 N O P'
_chemical_formula_weight 371.39
_space_group_crystal_system monoclinic
_space_group_IT_number 4
_space_group_name_Hall 'P 2yb'
_space_group_name_H-M_alt 'P 1 21 1'
_atom_sites_solution_hydrogens mixed
_audit_creation_method SHELXL-2016/6
_cell_angle_alpha 90
_cell_angle_beta 102.277(2)
_cell_angle_gamma 90
_cell_formula_units_Z 4
_cell_length_a 10.4340(6)
_cell_length_b 14.3300(8)
_cell_length_c 13.3476(7)
_cell_measurement_reflns_used 7841
_cell_measurement_temperature 150(2)
_cell_measurement_theta_max 26.12
_cell_measurement_theta_min 2.26
_cell_volume 1950.08(19)
_computing_cell_refinement APEX2
_computing_data_collection 'APEX2 (Bruker, 2014)'
_computing_data_reduction 'SAINT (Bruker, 2014)'
_computing_molecular_graphics 'PLATON (Spek, 2009)'
_computing_publication_material 'SHELXTL (Sheldrick, 2008)'
_computing_structure_refinement 'SHELXL-2016/6 (Sheldrick, 2016)'
_computing_structure_solution 'SHELXT (Sheldrick, 2015)'
_diffrn_ambient_temperature 150(2)
_diffrn_measured_fraction_theta_full 0.999
_diffrn_measured_fraction_theta_max 0.994
_diffrn_measurement_device_type 'Bruker Kappa APEX-DUO CCD'
_diffrn_measurement_method '\f and \w scans'
_diffrn_radiation_type MoK\a
_diffrn_radiation_wavelength 0.71073
_diffrn_reflns_av_R_equivalents 0.0383
_diffrn_reflns_av_unetI/netI 0.0556
_diffrn_reflns_Laue_measured_fraction_full 0.999
_diffrn_reflns_Laue_measured_fraction_max 0.994
_diffrn_reflns_limit_h_max 13
_diffrn_reflns_limit_h_min -12
_diffrn_reflns_limit_k_max 18
_diffrn_reflns_limit_k_min -18
_diffrn_reflns_limit_l_max 15
_diffrn_reflns_limit_l_min -17
_diffrn_reflns_number 26953
_diffrn_reflns_point_group_measured_fraction_full 1.000
_diffrn_reflns_point_group_measured_fraction_max 0.991
_diffrn_reflns_theta_full 25.242
_diffrn_reflns_theta_max 27.608
_diffrn_reflns_theta_min 1.561
_diffrn_source 'Bruker ImuS with multi-layer optics'
_exptl_absorpt_coefficient_mu 0.154
_exptl_absorpt_correction_T_max 0.7456
_exptl_absorpt_correction_T_min 0.7041
_exptl_absorpt_correction_type multi-scan
_exptl_absorpt_process_details 'SADABS (Bruker, 2014)'
_exptl_crystal_colour colourless
_exptl_crystal_density_diffrn 1.265
_exptl_crystal_description Block
_exptl_crystal_F_000 784
_exptl_crystal_size_max 0.210
_exptl_crystal_size_mid 0.180
_exptl_crystal_size_min 0.120
_refine_diff_density_max 0.208
_refine_diff_density_min -0.291
_refine_diff_density_rms 0.043
_refine_ls_abs_structure_details
; 
 Flack x determined using 2978 quotients [(I+)-(I-)]/[(I+)+(I-)] 
 (Parsons, Flack and Wagner, Acta Cryst. B69 (2013) 249-259). 
;
_refine_ls_abs_structure_Flack -0.01(3)
_refine_ls_extinction_method none
_refine_ls_goodness_of_fit_ref 1.005
_refine_ls_hydrogen_treatment mixed
_refine_ls_matrix_type full
_refine_ls_number_parameters 495
_refine_ls_number_reflns 8993
_refine_ls_number_restraints 1
_refine_ls_restrained_S_all 1.005
_refine_ls_R_factor_all 0.0567
_refine_ls_R_factor_gt 0.0367
_refine_ls_shift/su_max 0.000
_refine_ls_shift/su_mean 0.000
_refine_ls_structure_factor_coef Fsqd
_refine_ls_weighting_details 'w=1/[\s^2^(Fo^2^)+(0.0352P)^2^] where P=(Fo^2^+2Fc^2^)/3'
_refine_ls_weighting_scheme calc
_refine_ls_wR_factor_gt 0.0686
_refine_ls_wR_factor_ref 0.0748
_reflns_Friedel_coverage 0.917
_reflns_Friedel_fraction_full 1.000
_reflns_Friedel_fraction_max 0.988
_reflns_number_gt 7339
_reflns_number_total 8993
_reflns_threshold_expression 'I > 2\s(I)'
_cod_data_source_file jo9b01964_si_002.cif
_cod_data_source_block 3c_d17127_a
_cod_original_sg_symbol_H-M 'P 21'
_cod_database_code 4034498
_shelx_shelxl_version_number 2016/6
_shelx_space_group_comment
; 
The symmetry employed for this shelxl refinement is uniquely defined 
by the following loop, which should always be used as a source of 
symmetry information in preference to the above space-group names. 
They are only intended as comments. 
;
_shelx_estimated_absorpt_t_min 0.968
_shelx_estimated_absorpt_t_max 0.982

loop_
_space_group_symop_operation_xyz
'x, y, z'
'-x, y+1/2, -z'

loop_
_atom_site_label
_atom_site_type_symbol
_atom_site_fract_x
_atom_site_fract_y
_atom_site_fract_z
_atom_site_U_iso_or_equiv
_atom_site_adp_type
_atom_site_occupancy
_atom_site_site_symmetry_order
_atom_site_calc_flag
_atom_site_refinement_flags_posn
_atom_site_refinement_flags_adp
P1A P 0.58863(6) 0.60160(4) 0.67316(5) 0.01816(15) Uani 1 1 d . .
O1A O 0.46188(15) 0.57690(13) 0.70028(12) 0.0242(4) Uani 1 1 d . .
N1A N 0.7071(2) 0.53422(16) 0.73154(17) 0.0206(5) Uani 1 1 d . .
C1A C 0.6845(2) 0.43293(18) 0.74284(19) 0.0211(6) Uani 1 1 d . .
H1AA H 0.590412 0.424869 0.746567 0.025 Uiso 1 1 calc R U
C2A C 0.7057(3) 0.3788(2) 0.6493(2) 0.0324(7) Uani 1 1 d . .
H2AA H 0.641633 0.399321 0.588485 0.049 Uiso 1 1 calc R U
H2AB H 0.694518 0.311960 0.660100 0.049 Uiso 1 1 calc R U
H2AC H 0.794604 0.390512 0.639073 0.049 Uiso 1 1 calc R U
C3A C 0.7673(2) 0.39953(18) 0.8443(2) 0.0200(6) Uani 1 1 d . .
C4A C 0.8802(2) 0.34952(19) 0.8487(2) 0.0263(6) Uani 1 1 d . .
H4AA H 0.907749 0.336034 0.786862 0.032 Uiso 1 1 calc R U
C5A C 0.9563(3) 0.3176(2) 0.9420(2) 0.0285(7) Uani 1 1 d . .
H5AA H 1.035842 0.285106 0.942664 0.034 Uiso 1 1 calc R U
C6A C 0.9172(3) 0.33290(19) 1.0314(2) 0.0269(6) Uani 1 1 d . .
H6AA H 0.968910 0.310284 1.093998 0.032 Uiso 1 1 calc R U
C7A C 0.8002(3) 0.38209(18) 1.0320(2) 0.0220(6) Uani 1 1 d . .
C8A C 0.7537(3) 0.3937(2) 1.1232(2) 0.0270(6) Uani 1 1 d . .
H8AA H 0.802093 0.367529 1.185248 0.032 Uiso 1 1 calc R U
C9A C 0.6419(3) 0.4411(2) 1.1242(2) 0.0310(7) Uani 1 1 d . .
H9AA H 0.611306 0.446819 1.186068 0.037 Uiso 1 1 calc R U
C10A C 0.5713(3) 0.4819(2) 1.0335(2) 0.0311(7) Uani 1 1 d . .
H10A H 0.494399 0.516932 1.034851 0.037 Uiso 1 1 calc R U
C11A C 0.6122(2) 0.47170(19) 0.9431(2) 0.0243(6) Uani 1 1 d . .
H11A H 0.563591 0.500271 0.882602 0.029 Uiso 1 1 calc R U
C12A C 0.7261(2) 0.41909(18) 0.93842(19) 0.0190(5) Uani 1 1 d . .
C13A C 0.6393(2) 0.71885(18) 0.7122(2) 0.0208(6) Uani 1 1 d . .
C14A C 0.7049(3) 0.7376(2) 0.8126(2) 0.0298(7) Uani 1 1 d . .
H14A H 0.733724 0.687600 0.858671 0.036 Uiso 1 1 calc R U
C15A C 0.7279(3) 0.8287(2) 0.8452(2) 0.0368(8) Uani 1 1 d . .
H15A H 0.772981 0.841255 0.913516 0.044 Uiso 1 1 calc R U
C16A C 0.6857(3) 0.9017(2) 0.7788(2) 0.0370(8) Uani 1 1 d . .
H16A H 0.700909 0.964286 0.801861 0.044 Uiso 1 1 calc R U
C17A C 0.6214(3) 0.8841(2) 0.6791(2) 0.0372(8) Uani 1 1 d . .
H17A H 0.592496 0.934315 0.633486 0.045 Uiso 1 1 calc R U
C18A C 0.5994(3) 0.79292(19) 0.6461(2) 0.0285(7) Uani 1 1 d . .
H18A H 0.556399 0.780854 0.577164 0.034 Uiso 1 1 calc R U
C19A C 0.5718(2) 0.60229(18) 0.53558(18) 0.0196(5) Uani 1 1 d . .
C20A C 0.4489(2) 0.61635(19) 0.47166(19) 0.0247(6) Uani 1 1 d . .
H20A H 0.372949 0.619220 0.500211 0.030 Uiso 1 1 calc R U
C21A C 0.4370(3) 0.6261(2) 0.3671(2) 0.0319(7) Uani 1 1 d . .
H21A H 0.353035 0.636493 0.324274 0.038 Uiso 1 1 calc R U
C22A C 0.5463(3) 0.6209(2) 0.3244(2) 0.0327(7) Uani 1 1 d . .
H22A H 0.537621 0.628436 0.252515 0.039 Uiso 1 1 calc R U
C23A C 0.6681(3) 0.6047(2) 0.3863(2) 0.0318(6) Uani 1 1 d . .
H23A H 0.743013 0.599659 0.356746 0.038 Uiso 1 1 calc R U
C24A C 0.6816(2) 0.59585(19) 0.49155(19) 0.0247(6) Uani 1 1 d . .
H24A H 0.765780 0.585351 0.533846 0.030 Uiso 1 1 calc R U
P1B P 0.09733(6) 0.58240(5) 0.71202(5) 0.02007(15) Uani 1 1 d . .
O1B O -0.03810(16) 0.54400(13) 0.68662(14) 0.0265(4) Uani 1 1 d . .
N1B N 0.1991(2) 0.52080(16) 0.66166(17) 0.0225(5) Uani 1 1 d . .
C1B C 0.1781(3) 0.42120(19) 0.6357(2) 0.0223(6) Uani 1 1 d . .
H1BA H 0.084852 0.412743 0.598885 0.027 Uiso 1 1 calc R U
C2B C 0.2669(3) 0.3953(2) 0.5621(2) 0.0293(7) Uani 1 1 d . .
H2BA H 0.247539 0.436153 0.501879 0.044 Uiso 1 1 calc R U
H2BB H 0.251095 0.330227 0.540352 0.044 Uiso 1 1 calc R U
H2BC H 0.358957 0.402928 0.596950 0.044 Uiso 1 1 calc R U
C3B C 0.2055(2) 0.35453(19) 0.7263(2) 0.0221(6) Uani 1 1 d . .
C4B C 0.3024(3) 0.3740(2) 0.8110(2) 0.0286(7) Uani 1 1 d . .
H4BA H 0.346381 0.432426 0.814877 0.034 Uiso 1 1 calc R U
C5B C 0.3385(3) 0.3097(2) 0.8923(2) 0.0343(7) Uani 1 1 d . .
H5BA H 0.406774 0.324782 0.949326 0.041 Uiso 1 1 calc R U
C6B C 0.2758(3) 0.2266(2) 0.8892(2) 0.0321(7) Uani 1 1 d . .
H6BA H 0.301348 0.183354 0.943785 0.039 Uiso 1 1 calc R U
C7B C 0.1723(3) 0.2034(2) 0.8053(2) 0.0273(6) Uani 1 1 d . .
C8B C 0.1022(3) 0.1186(2) 0.8032(2) 0.0341(7) Uani 1 1 d . .
H8BA H 0.124792 0.076429 0.859070 0.041 Uiso 1 1 calc R U
C9B C 0.0030(3) 0.0963(2) 0.7228(2) 0.0375(7) Uani 1 1 d . .
H9BA H -0.044140 0.039716 0.723532 0.045 Uiso 1 1 calc R U
C10B C -0.0293(3) 0.1571(2) 0.6391(2) 0.0349(7) Uani 1 1 d . .
H10B H -0.097104 0.140595 0.582273 0.042 Uiso 1 1 calc R U
C11B C 0.0356(3) 0.24020(19) 0.6380(2) 0.0270(6) Uani 1 1 d . .
H11B H 0.012212 0.280353 0.580350 0.032 Uiso 1 1 calc R U
C12B C 0.1376(3) 0.26732(19) 0.7220(2) 0.0225(6) Uani 1 1 d . .
C13B C 0.1555(2) 0.59519(19) 0.84847(18) 0.0227(6) Uani 1 1 d . .
C14B C 0.0829(3) 0.5588(2) 0.9158(2) 0.0319(7) Uani 1 1 d . .
H14B H 0.003852 0.525788 0.889806 0.038 Uiso 1 1 calc R U
C15B C 0.1257(3) 0.5707(2) 1.0203(2) 0.0421(8) Uani 1 1 d . .
H15B H 0.077237 0.544297 1.065995 0.051 Uiso 1 1 calc R U
C16B C 0.2384(3) 0.6208(2) 1.0587(2) 0.0394(8) Uani 1 1 d . .
H16B H 0.265475 0.630604 1.130519 0.047 Uiso 1 1 calc R U
C17B C 0.3117(3) 0.6565(2) 0.9934(2) 0.0361(8) Uani 1 1 d . .
H17B H 0.389718 0.690357 1.020016 0.043 Uiso 1 1 calc R U
C18B C 0.2714(3) 0.6429(2) 0.8886(2) 0.0291(7) Uani 1 1 d . .
H18B H 0.323343 0.666260 0.843725 0.035 Uiso 1 1 calc R U
C19B C 0.1059(2) 0.69990(19) 0.66496(19) 0.0207(6) Uani 1 1 d . .
C20B C -0.0030(3) 0.75730(19) 0.6629(2) 0.0261(6) Uani 1 1 d . .
H20B H -0.078263 0.733034 0.683325 0.031 Uiso 1 1 calc R U
C21B C -0.0018(3) 0.8490(2) 0.6315(2) 0.0311(7) Uani 1 1 d . .
H21B H -0.076375 0.887344 0.630284 0.037 Uiso 1 1 calc R U
C22B C 0.1068(3) 0.8854(2) 0.6020(2) 0.0312(7) Uani 1 1 d . .
H22B H 0.106847 0.948525 0.580351 0.037 Uiso 1 1 calc R U
C23B C 0.2152(3) 0.8298(2) 0.6039(2) 0.0298(7) Uani 1 1 d . .
H23B H 0.290053 0.854650 0.583345 0.036 Uiso 1 1 calc R U
C24B C 0.2149(3) 0.73772(19) 0.63584(19) 0.0241(6) Uani 1 1 d . .
H24B H 0.290300 0.700038 0.637823 0.029 Uiso 1 1 calc R U
H1NA H 0.778(3) 0.549(2) 0.728(2) 0.029 Uiso 1 1 d . U
H1NB H 0.271(3) 0.539(2) 0.671(2) 0.029 Uiso 1 1 d . U

loop_
_atom_site_aniso_label
_atom_site_aniso_U_11
_atom_site_aniso_U_22
_atom_site_aniso_U_33
_atom_site_aniso_U_23
_atom_site_aniso_U_13
_atom_site_aniso_U_12
P1A 0.0141(3) 0.0216(4) 0.0190(3) 0.0007(3) 0.0040(2) -0.0009(3)
O1A 0.0160(8) 0.0297(11) 0.0278(9) 0.0025(9) 0.0070(7) -0.0021(8)
N1A 0.0126(11) 0.0236(12) 0.0263(12) 0.0028(10) 0.0053(10) -0.0032(10)
C1A 0.0197(14) 0.0214(14) 0.0231(14) 0.0017(11) 0.0061(11) -0.0023(11)
C2A 0.0397(17) 0.0294(17) 0.0275(16) -0.0004(13) 0.0058(13) 0.0000(14)
C3A 0.0185(13) 0.0168(13) 0.0245(14) 0.0006(11) 0.0040(11) -0.0020(11)
C4A 0.0251(14) 0.0272(16) 0.0293(15) 0.0007(12) 0.0120(12) 0.0028(12)
C5A 0.0218(14) 0.0266(16) 0.0384(17) 0.0041(13) 0.0097(13) 0.0088(12)
C6A 0.0247(15) 0.0243(15) 0.0297(16) 0.0051(12) 0.0015(12) 0.0041(12)
C7A 0.0226(14) 0.0183(14) 0.0245(14) 0.0012(11) 0.0038(11) -0.0016(11)
C8A 0.0316(16) 0.0283(16) 0.0195(14) 0.0003(12) 0.0020(12) -0.0022(13)
C9A 0.0347(17) 0.0360(18) 0.0247(15) -0.0044(13) 0.0115(13) -0.0006(14)
C10A 0.0267(15) 0.0363(18) 0.0322(17) -0.0044(14) 0.0103(13) 0.0059(13)
C11A 0.0205(14) 0.0250(15) 0.0265(15) 0.0008(12) 0.0028(12) 0.0015(11)
C12A 0.0181(13) 0.0171(13) 0.0220(13) -0.0007(11) 0.0051(11) -0.0026(10)
C13A 0.0154(13) 0.0253(15) 0.0232(14) -0.0031(11) 0.0073(11) -0.0014(11)
C14A 0.0270(15) 0.0335(17) 0.0271(16) -0.0002(13) 0.0019(12) 0.0013(13)
C15A 0.0337(17) 0.044(2) 0.0293(17) -0.0144(15) 0.0000(14) -0.0065(15)
C16A 0.0437(19) 0.0281(17) 0.0414(19) -0.0116(15) 0.0139(15) -0.0101(14)
C17A 0.051(2) 0.0278(17) 0.0340(18) -0.0003(14) 0.0111(15) -0.0036(15)
C18A 0.0345(16) 0.0258(16) 0.0254(15) -0.0002(12) 0.0070(13) -0.0004(13)
C19A 0.0233(13) 0.0160(13) 0.0194(12) -0.0021(11) 0.0047(10) -0.0010(11)
C20A 0.0233(13) 0.0246(15) 0.0252(14) -0.0055(12) 0.0033(11) 0.0038(11)
C21A 0.0378(17) 0.0288(16) 0.0244(15) -0.0056(12) -0.0040(13) 0.0073(13)
C22A 0.053(2) 0.0268(16) 0.0178(14) 0.0007(12) 0.0069(13) 0.0035(14)
C23A 0.0419(16) 0.0276(16) 0.0304(15) 0.0038(13) 0.0177(13) 0.0006(14)
C24A 0.0234(13) 0.0256(15) 0.0253(13) 0.0034(13) 0.0058(10) -0.0018(13)
P1B 0.0146(3) 0.0229(4) 0.0233(3) 0.0014(3) 0.0052(3) -0.0004(3)
O1B 0.0148(9) 0.0313(11) 0.0337(11) -0.0006(9) 0.0059(8) -0.0018(8)
N1B 0.0144(11) 0.0212(12) 0.0327(13) -0.0024(10) 0.0070(10) -0.0043(9)
C1B 0.0198(14) 0.0201(13) 0.0263(15) -0.0034(11) 0.0037(11) -0.0030(11)
C2B 0.0329(16) 0.0293(16) 0.0273(15) -0.0057(13) 0.0100(13) -0.0048(13)
C3B 0.0185(13) 0.0234(14) 0.0258(15) -0.0020(12) 0.0082(12) 0.0048(12)
C4B 0.0264(15) 0.0299(17) 0.0286(16) -0.0018(12) 0.0035(13) 0.0028(12)
C5B 0.0325(17) 0.0399(18) 0.0277(16) -0.0011(14) 0.0000(13) 0.0053(14)
C6B 0.0378(17) 0.0357(18) 0.0248(15) 0.0067(13) 0.0110(13) 0.0139(14)
C7B 0.0296(15) 0.0262(15) 0.0299(16) 0.0001(12) 0.0152(12) 0.0069(12)
C8B 0.0462(18) 0.0248(16) 0.0381(17) 0.0045(13) 0.0244(14) 0.0059(14)
C9B 0.0462(17) 0.0221(16) 0.0511(19) -0.0036(15) 0.0260(15) -0.0091(15)
C10B 0.0385(18) 0.0299(17) 0.0382(19) -0.0084(14) 0.0126(14) -0.0075(14)
C11B 0.0279(15) 0.0248(15) 0.0305(15) -0.0027(13) 0.0110(12) -0.0015(12)
C12B 0.0227(14) 0.0224(14) 0.0258(15) -0.0020(12) 0.0125(12) 0.0036(11)
C13B 0.0228(13) 0.0213(14) 0.0243(13) 0.0033(13) 0.0056(10) 0.0056(12)
C14B 0.0364(16) 0.0318(17) 0.0295(16) 0.0046(13) 0.0115(13) 0.0008(13)
C15B 0.053(2) 0.049(2) 0.0295(17) 0.0098(16) 0.0184(15) 0.0092(17)
C16B 0.057(2) 0.0348(19) 0.0242(16) 0.0010(14) 0.0029(15) 0.0180(16)
C17B 0.0410(19) 0.0285(16) 0.0324(18) 0.0015(14) -0.0066(14) 0.0073(14)
C18B 0.0290(16) 0.0297(16) 0.0276(16) 0.0045(12) 0.0036(12) 0.0034(13)
C19B 0.0223(14) 0.0226(14) 0.0165(14) -0.0008(11) 0.0024(11) -0.0019(11)
C20B 0.0207(14) 0.0273(16) 0.0284(15) -0.0032(12) 0.0010(12) 0.0022(12)
C21B 0.0298(16) 0.0265(16) 0.0323(17) -0.0058(13) -0.0042(13) 0.0079(13)
C22B 0.0440(18) 0.0220(15) 0.0238(15) 0.0010(12) -0.0011(13) 0.0018(13)
C23B 0.0373(17) 0.0317(17) 0.0219(15) 0.0011(13) 0.0098(13) -0.0067(14)
C24B 0.0247(15) 0.0264(15) 0.0227(14) 0.0013(12) 0.0082(12) 0.0010(12)

loop_
_atom_type_symbol
_atom_type_description
_atom_type_scat_dispersion_real
_atom_type_scat_dispersion_imag
_atom_type_scat_source
C C 0.0033 0.0016 'International Tables Vol C Tables 4.2.6.8 and 6.1.1.4'
H H 0.0000 0.0000 'International Tables Vol C Tables 4.2.6.8 and 6.1.1.4'
N N 0.0061 0.0033 'International Tables Vol C Tables 4.2.6.8 and 6.1.1.4'
O O 0.0106 0.0060 'International Tables Vol C Tables 4.2.6.8 and 6.1.1.4'
P P 0.1023 0.0942 'International Tables Vol C Tables 4.2.6.8 and 6.1.1.4'

loop_
_geom_angle_atom_site_label_1
_geom_angle_atom_site_label_2
_geom_angle_atom_site_label_3
_geom_angle
O1A P1A N1A 111.46(11)
O1A P1A C13A 111.88(11)
N1A P1A C13A 105.51(12)
O1A P1A C19A 110.46(10)
N1A P1A C19A 112.89(12)
C13A P1A C19A 104.35(12)
C1A N1A P1A 120.51(17)
C1A N1A H1NA 116(2)
P1A N1A H1NA 117(2)
N1A C1A C3A 109.0(2)
N1A C1A C2A 111.1(2)
C3A C1A C2A 114.6(2)
N1A C1A H1AA 107.3
C3A C1A H1AA 107.3
C2A C1A H1AA 107.3
C1A C2A H2AA 109.5
C1A C2A H2AB 109.5
H2AA C2A H2AB 109.5
C1A C2A H2AC 109.5
H2AA C2A H2AC 109.5
H2AB C2A H2AC 109.5
C4A C3A C12A 118.6(2)
C4A C3A C1A 121.5(2)
C12A C3A C1A 119.9(2)
C3A C4A C5A 121.9(3)
C3A C4A H4AA 119.1
C5A C4A H4AA 119.1
C6A C5A C4A 120.5(3)
C6A C5A H5AA 119.8
C4A C5A H5AA 119.8
C5A C6A C7A 120.5(3)
C5A C6A H6AA 119.8
C7A C6A H6AA 119.8
C6A C7A C8A 121.3(2)
C6A C7A C12A 119.4(2)
C8A C7A C12A 119.4(2)
C9A C8A C7A 121.5(3)
C9A C8A H8AA 119.3
C7A C8A H8AA 119.3
C8A C9A C10A 119.8(3)
C8A C9A H9AA 120.1
C10A C9A H9AA 120.1
C11A C10A C9A 120.7(3)
C11A C10A H10A 119.7
C9A C10A H10A 119.7
C10A C11A C12A 121.0(2)
C10A C11A H11A 119.5
C12A C11A H11A 119.5
C11A C12A C7A 117.6(2)
C11A C12A C3A 123.3(2)
C7A C12A C3A 119.1(2)
C18A C13A C14A 118.9(2)
C18A C13A P1A 119.92(19)
C14A C13A P1A 120.7(2)
C15A C14A C13A 120.1(3)
C15A C14A H14A 120.0
C13A C14A H14A 120.0
C16A C15A C14A 120.3(3)
C16A C15A H15A 119.9
C14A C15A H15A 119.9
C17A C16A C15A 120.2(3)
C17A C16A H16A 119.9
C15A C16A H16A 119.9
C16A C17A C18A 119.6(3)
C16A C17A H17A 120.2
C18A C17A H17A 120.2
C17A C18A C13A 120.9(3)
C17A C18A H18A 119.6
C13A C18A H18A 119.6
C20A C19A C24A 118.8(2)
C20A C19A P1A 120.00(19)
C24A C19A P1A 121.06(18)
C21A C20A C19A 120.4(3)
C21A C20A H20A 119.8
C19A C20A H20A 119.8
C22A C21A C20A 120.4(3)
C22A C21A H21A 119.8
C20A C21A H21A 119.8
C23A C22A C21A 119.9(3)
C23A C22A H22A 120.1
C21A C22A H22A 120.1
C22A C23A C24A 120.2(3)
C22A C23A H23A 119.9
C24A C23A H23A 119.9
C23A C24A C19A 120.3(2)
C23A C24A H24A 119.9
C19A C24A H24A 119.9
O1B P1B N1B 112.10(12)
O1B P1B C13B 111.56(11)
N1B P1B C13B 111.25(11)
O1B P1B C19B 112.37(11)
N1B P1B C19B 106.04(12)
C13B P1B C19B 103.05(12)
C1B N1B P1B 122.90(18)
C1B N1B H1NB 117(2)
P1B N1B H1NB 116(2)
N1B C1B C3B 115.4(2)
N1B C1B C2B 107.8(2)
C3B C1B C2B 108.7(2)
N1B C1B H1BA 108.3
C3B C1B H1BA 108.3
C2B C1B H1BA 108.3
C1B C2B H2BA 109.5
C1B C2B H2BB 109.5
H2BA C2B H2BB 109.5
C1B C2B H2BC 109.5
H2BA C2B H2BC 109.5
H2BB C2B H2BC 109.5
C4B C3B C12B 118.8(3)
C4B C3B C1B 120.5(2)
C12B C3B C1B 120.6(2)
C3B C4B C5B 121.9(3)
C3B C4B H4BA 119.1
C5B C4B H4BA 119.1
C6B C5B C4B 120.1(3)
C6B C5B H5BA 119.9
C4B C5B H5BA 119.9
C5B C6B C7B 120.7(3)
C5B C6B H6BA 119.6
C7B C6B H6BA 119.6
C8B C7B C6B 121.3(3)
C8B C7B C12B 119.4(3)
C6B C7B C12B 119.2(3)
C9B C8B C7B 121.4(3)
C9B C8B H8BA 119.3
C7B C8B H8BA 119.3
C8B C9B C10B 119.8(3)
C8B C9B H9BA 120.1
C10B C9B H9BA 120.1
C11B C10B C9B 120.8(3)
C11B C10B H10B 119.6
C9B C10B H10B 119.6
C10B C11B C12B 121.1(3)
C10B C11B H11B 119.5
C12B C11B H11B 119.5
C11B C12B C7B 117.4(2)
C11B C12B C3B 123.3(2)
C7B C12B C3B 119.2(2)
C18B C13B C14B 118.8(2)
C18B C13B P1B 121.1(2)
C14B C13B P1B 120.1(2)
C15B C14B C13B 120.1(3)
C15B C14B H14B 120.0
C13B C14B H14B 120.0
C16B C15B C14B 120.4(3)
C16B C15B H15B 119.8
C14B C15B H15B 119.8
C17B C16B C15B 120.2(3)
C17B C16B H16B 119.9
C15B C16B H16B 119.9
C16B C17B C18B 119.9(3)
C16B C17B H17B 120.1
C18B C17B H17B 120.1
C17B C18B C13B 120.6(3)
C17B C18B H18B 119.7
C13B C18B H18B 119.7
C24B C19B C20B 118.4(3)
C24B C19B P1B 124.4(2)
C20B C19B P1B 117.1(2)
C21B C20B C19B 120.4(3)
C21B C20B H20B 119.8
C19B C20B H20B 119.8
C22B C21B C20B 120.5(3)
C22B C21B H21B 119.7
C20B C21B H21B 119.7
C21B C22B C23B 119.8(3)
C21B C22B H22B 120.1
C23B C22B H22B 120.1
C22B C23B C24B 119.9(3)
C22B C23B H23B 120.0
C24B C23B H23B 120.0
C23B C24B C19B 120.9(3)
C23B C24B H24B 119.6
C19B C24B H24B 119.6

loop_
_geom_bond_atom_site_label_1
_geom_bond_atom_site_label_2
_geom_bond_distance
P1A O1A 1.4862(17)
P1A N1A 1.630(2)
P1A C13A 1.805(3)
P1A C19A 1.807(2)
N1A C1A 1.483(3)
N1A H1NA 0.78(3)
C1A C3A 1.521(4)
C1A C2A 1.526(4)
C1A H1AA 1.0000
C2A H2AA 0.9800
C2A H2AB 0.9800
C2A H2AC 0.9800
C3A C4A 1.370(4)
C3A C12A 1.439(4)
C4A C5A 1.404(4)
C4A H4AA 0.9500
C5A C6A 1.359(4)
C5A H5AA 0.9500
C6A C7A 1.411(4)
C6A H6AA 0.9500
C7A C8A 1.413(4)
C7A C12A 1.424(3)
C8A C9A 1.353(4)
C8A H8AA 0.9500
C9A C10A 1.403(4)
C9A H9AA 0.9500
C10A C11A 1.371(4)
C10A H10A 0.9500
C11A C12A 1.420(4)
C11A H11A 0.9500
C13A C18A 1.387(4)
C13A C14A 1.395(4)
C14A C15A 1.381(4)
C14A H14A 0.9500
C15A C16A 1.381(4)
C15A H15A 0.9500
C16A C17A 1.380(4)
C16A H16A 0.9500
C17A C18A 1.382(4)
C17A H17A 0.9500
C18A H18A 0.9500
C19A C20A 1.396(3)
C19A C24A 1.397(3)
C20A C21A 1.382(4)
C20A H20A 0.9500
C21A C22A 1.381(4)
C21A H21A 0.9500
C22A C23A 1.381(4)
C22A H22A 0.9500
C23A C24A 1.388(4)
C23A H23A 0.9500
C24A H24A 0.9500
P1B O1B 1.4868(18)
P1B N1B 1.632(2)
P1B C13B 1.802(3)
P1B C19B 1.806(3)
N1B C1B 1.474(3)
N1B H1NB 0.78(3)
C1B C3B 1.520(4)
C1B C2B 1.533(4)
C1B H1BA 1.0000
C2B H2BA 0.9800
C2B H2BB 0.9800
C2B H2BC 0.9800
C3B C4B 1.376(4)
C3B C12B 1.432(4)
C4B C5B 1.413(4)
C4B H4BA 0.9500
C5B C6B 1.356(4)
C5B H5BA 0.9500
C6B C7B 1.420(4)
C6B H6BA 0.9500
C7B C8B 1.415(4)
C7B C12B 1.427(4)
C8B C9B 1.361(4)
C8B H8BA 0.9500
C9B C10B 1.401(4)
C9B H9BA 0.9500
C10B C11B 1.371(4)
C10B H10B 0.9500
C11B C12B 1.426(4)
C11B H11B 0.9500
C13B C18B 1.393(4)
C13B C14B 1.394(4)
C14B C15B 1.382(4)
C14B H14B 0.9500
C15B C16B 1.380(4)
C15B H15B 0.9500
C16B C17B 1.374(4)
C16B H16B 0.9500
C17B C18B 1.386(4)
C17B H17B 0.9500
C18B H18B 0.9500
C19B C24B 1.388(4)
C19B C20B 1.398(4)
C20B C21B 1.380(4)
C20B H20B 0.9500
C21B C22B 1.378(4)
C21B H21B 0.9500
C22B C23B 1.379(4)
C22B H22B 0.9500
C23B C24B 1.388(4)
C23B H23B 0.9500
C24B H24B 0.9500

loop_
_geom_hbond_atom_site_label_D
_geom_hbond_atom_site_label_H
_geom_hbond_atom_site_label_A
_geom_hbond_distance_DH
_geom_hbond_distance_HA
_geom_hbond_distance_DA
_geom_hbond_angle_DHA
_geom_hbond_site_symmetry_A
N1B H1NB O1A 0.78(3) 2.01(3) 2.798(3) 176(3) .
N1A H1NA O1B 0.78(3) 2.11(3) 2.851(3) 160(3) 1_655

loop_
_geom_torsion_atom_site_label_1
_geom_torsion_atom_site_label_2
_geom_torsion_atom_site_label_3
_geom_torsion_atom_site_label_4
_geom_torsion
O1A P1A N1A C1A 40.2(2)
C13A P1A N1A C1A 161.86(19)
C19A P1A N1A C1A -84.8(2)
P1A N1A C1A C3A -146.09(18)
P1A N1A C1A C2A 86.7(2)
N1A C1A C3A C4A -103.8(3)
C2A C1A C3A C4A 21.4(4)
N1A C1A C3A C12A 77.2(3)
C2A C1A C3A C12A -157.6(2)
C12A C3A C4A C5A -0.3(4)
C1A C3A C4A C5A -179.3(2)
C3A C4A C5A C6A 2.3(4)
C4A C5A C6A C7A -0.8(4)
C5A C6A C7A C8A 176.0(3)
C5A C6A C7A C12A -2.6(4)
C6A C7A C8A C9A 179.7(3)
C12A C7A C8A C9A -1.6(4)
C7A C8A C9A C10A -1.5(4)
C8A C9A C10A C11A 2.1(4)
C9A C10A C11A C12A 0.6(4)
C10A C11A C12A C7A -3.6(4)
C10A C11A C12A C3A 174.6(3)
C6A C7A C12A C11A -177.2(2)
C8A C7A C12A C11A 4.1(4)
C6A C7A C12A C3A 4.5(4)
C8A C7A C12A C3A -174.2(2)
C4A C3A C12A C11A 178.8(2)
C1A C3A C12A C11A -2.2(4)
C4A C3A C12A C7A -3.0(4)
C1A C3A C12A C7A 176.0(2)
O1A P1A C13A C18A -89.2(2)
N1A P1A C13A C18A 149.4(2)
C19A P1A C13A C18A 30.2(2)
O1A P1A C13A C14A 82.9(2)
N1A P1A C13A C14A -38.5(2)
C19A P1A C13A C14A -157.6(2)
C18A C13A C14A C15A 0.7(4)
P1A C13A C14A C15A -171.5(2)
C13A C14A C15A C16A 0.3(5)
C14A C15A C16A C17A -0.7(5)
C15A C16A C17A C18A 0.1(5)
C16A C17A C18A C13A 1.0(5)
C14A C13A C18A C17A -1.3(4)
P1A C13A C18A C17A 170.9(2)
O1A P1A C19A C20A 24.0(2)
N1A P1A C19A C20A 149.6(2)
C13A P1A C19A C20A -96.4(2)
O1A P1A C19A C24A -160.8(2)
N1A P1A C19A C24A -35.2(3)
C13A P1A C19A C24A 78.8(2)
C24A C19A C20A C21A -1.7(4)
P1A C19A C20A C21A 173.6(2)
C19A C20A C21A C22A 0.8(4)
C20A C21A C22A C23A 0.8(4)
C21A C22A C23A C24A -1.5(4)
C22A C23A C24A C19A 0.6(4)
C20A C19A C24A C23A 0.9(4)
P1A C19A C24A C23A -174.3(2)
O1B P1B N1B C1B -25.4(2)
C13B P1B N1B C1B 100.3(2)
C19B P1B N1B C1B -148.3(2)
P1B N1B C1B C3B -75.4(3)
P1B N1B C1B C2B 162.98(18)
N1B C1B C3B C4B -32.9(3)
C2B C1B C3B C4B 88.2(3)
N1B C1B C3B C12B 151.6(2)
C2B C1B C3B C12B -87.3(3)
C12B C3B C4B C5B 1.4(4)
C1B C3B C4B C5B -174.1(3)
C3B C4B C5B C6B -1.0(4)
C4B C5B C6B C7B -0.8(4)
C5B C6B C7B C8B -177.2(3)
C5B C6B C7B C12B 2.2(4)
C6B C7B C8B C9B -180.0(3)
C12B C7B C8B C9B 0.6(4)
C7B C8B C9B C10B 1.4(4)
C8B C9B C10B C11B -1.6(5)
C9B C10B C11B C12B -0.1(4)
C10B C11B C12B C7B 2.1(4)
C10B C11B C12B C3B -177.9(3)
C8B C7B C12B C11B -2.3(4)
C6B C7B C12B C11B 178.3(2)
C8B C7B C12B C3B 177.6(2)
C6B C7B C12B C3B -1.7(4)
C4B C3B C12B C11B 179.9(2)
C1B C3B C12B C11B -4.5(4)
C4B C3B C12B C7B 0.0(4)
C1B C3B C12B C7B 175.5(2)
O1B P1B C13B C18B -170.2(2)
N1B P1B C13B C18B 63.9(3)
C19B P1B C13B C18B -49.4(2)
O1B P1B C13B C14B 8.5(3)
N1B P1B C13B C14B -117.5(2)
C19B P1B C13B C14B 129.3(2)
C18B C13B C14B C15B 0.4(4)
P1B C13B C14B C15B -178.3(2)
C13B C14B C15B C16B 1.8(4)
C14B C15B C16B C17B -2.3(5)
C15B C16B C17B C18B 0.6(4)
C16B C17B C18B C13B 1.5(4)
C14B C13B C18B C17B -2.0(4)
P1B C13B C18B C17B 176.6(2)
O1B P1B C19B C24B -150.1(2)
N1B P1B C19B C24B -27.3(2)
C13B P1B C19B C24B 89.7(2)
O1B P1B C19B C20B 33.2(2)
N1B P1B C19B C20B 156.03(19)
C13B P1B C19B C20B -87.0(2)
C24B C19B C20B C21B 0.7(4)
P1B C19B C20B C21B 177.6(2)
C19B C20B C21B C22B -0.2(4)
C20B C21B C22B C23B -0.1(4)
C21B C22B C23B C24B -0.2(4)
C22B C23B C24B C19B 0.8(4)
C20B C19B C24B C23B -1.0(4)
P1B C19B C24B C23B -177.7(2)
